data_2234436
loop_
_publ_author_name
'Cai, Hong-Xin'
'Wu, Wei-Na'

_publ_section_title
;
 2,2'-Dichloro-<i>N</i>,<i>N</i>'-[1,3-phenylenebis(methylene)]diacetamide
;
_journal_coeditor_code VM2160
_journal_issue 4
_journal_name_full 'Acta Crystallographica Section E'
_journal_page_first o933
_journal_paper_doi 10.1107/S1600536812008653
_journal_volume 68
_journal_year 2012
_chemical_formula_iupac 'C12 H14 Cl2 N2 O2'
_chemical_formula_moiety 'C12 H14 Cl2 N2 O2'
_chemical_formula_sum 'C12 H14 Cl2 N2 O2'
_chemical_formula_weight 289.15
_chemical_name_systematic
;
2,2'-Dichloro-<i>N</i>,<i>N</i>'-[1,3-phenylenebis(methylene)]diacetamide
;
_space_group_IT_number 15
_symmetry_cell_setting monoclinic
_symmetry_space_group_name_Hall '-C 2yc'
_symmetry_space_group_name_H-M 'C 1 2/c 1'
_atom_sites_solution_hydrogens geom
_atom_sites_solution_primary direct
_atom_sites_solution_secondary difmap
_audit_creation_method SHELXL-97
_cell_angle_alpha 90.00
_cell_angle_beta 110.362(11)
_cell_angle_gamma 90.00
_cell_formula_units_Z 4
_cell_length_a 20.62(2)
_cell_length_b 7.464(8)
_cell_length_c 9.485(11)
_cell_measurement_reflns_used 1673
_cell_measurement_temperature 296(2)
_cell_measurement_theta_max 27.5
_cell_measurement_theta_min 2.1
_cell_volume 1369(3)
_computing_cell_refinement '<i>SAINT</i> (Bruker, 2007)'
_computing_data_collection '<i>APEX2</i> (Bruker, 2007)'
_computing_data_reduction '<i>SAINT</i> (Bruker, 2007)'
_computing_molecular_graphics '<i>SHELXTL</i> (Sheldrick, 2008)'
_computing_publication_material '<i>SHELXTL</i> (Sheldrick, 2008)'
_computing_structure_refinement '<i>SHELXL97</i> (Sheldrick, 2008)'
_computing_structure_solution '<i>SHELXS97</i> (Sheldrick, 2008)'
_diffrn_ambient_temperature 296(2)
_diffrn_measured_fraction_theta_full 0.996
_diffrn_measured_fraction_theta_max 0.996
_diffrn_measurement_device_type 'Bruker SMART APEX CCD'
_diffrn_measurement_method '\f and \w scans'
_diffrn_radiation_monochromator graphite
_diffrn_radiation_source 'fine-focus sealed tube'
_diffrn_radiation_type MoK\a
_diffrn_radiation_wavelength 0.71073
_diffrn_reflns_av_R_equivalents 0.0799
_diffrn_reflns_av_sigmaI/netI 0.0450
_diffrn_reflns_limit_h_max 26
_diffrn_reflns_limit_h_min -26
_diffrn_reflns_limit_k_max 9
_diffrn_reflns_limit_k_min -9
_diffrn_reflns_limit_l_max 12
_diffrn_reflns_limit_l_min -12
_diffrn_reflns_number 6996
_diffrn_reflns_theta_full 27.48
_diffrn_reflns_theta_max 27.48
_diffrn_reflns_theta_min 2.93
_exptl_absorpt_coefficient_mu 0.470
_exptl_absorpt_correction_T_max 0.902
_exptl_absorpt_correction_T_min 0.881
_exptl_absorpt_correction_type multi-scan
_exptl_absorpt_process_details '(<i>SADABS</i>; Bruker, 2007)'
_exptl_crystal_colour colorless
_exptl_crystal_density_diffrn 1.403
_exptl_crystal_density_method 'not measured'
_exptl_crystal_description prism
_exptl_crystal_F_000 600
_exptl_crystal_size_max 0.27
_exptl_crystal_size_mid 0.23
_exptl_crystal_size_min 0.22
_refine_diff_density_max 0.456
_refine_diff_density_min -0.314
_refine_ls_extinction_method none
_refine_ls_goodness_of_fit_ref 1.064
_refine_ls_hydrogen_treatment constr
_refine_ls_matrix_type full
_refine_ls_number_parameters 83
_refine_ls_number_reflns 1574
_refine_ls_number_restraints 0
_refine_ls_restrained_S_all 1.064
_refine_ls_R_factor_all 0.0675
_refine_ls_R_factor_gt 0.0552
_refine_ls_shift/su_max 0.000
_refine_ls_shift/su_mean 0.000
_refine_ls_structure_factor_coef Fsqd
_refine_ls_weighting_details 'calc w=1/[\s^2^(Fo^2^)+(0.0746P)^2^+0.9706P] where P=(Fo^2^+2Fc^2^)/3'
_refine_ls_weighting_scheme calc
_refine_ls_wR_factor_gt 0.1472
_refine_ls_wR_factor_ref 0.1568
_reflns_number_gt 1288
_reflns_number_total 1574
_reflns_threshold_expression I>2sigma(I)
_cod_data_source_file vm2160.cif
_cod_data_source_block I
_cod_original_sg_symbol_H-M 'C 2/c'
_cod_database_code 2234436

loop_
_symmetry_equiv_pos_as_xyz
'x, y, z'
'-x, y, -z+1/2'
'x+1/2, y+1/2, z'
'-x+1/2, y+1/2, -z+1/2'
'-x, -y, -z'
'x, -y, z-1/2'
'-x+1/2, -y+1/2, -z'
'x+1/2, -y+1/2, z-1/2'

loop_
_atom_site_type_symbol
_atom_site_label
_atom_site_fract_x
_atom_site_fract_y
_atom_site_fract_z
_atom_site_U_iso_or_equiv
_atom_site_adp_type
_atom_site_calc_flag
_atom_site_refinement_flags
_atom_site_occupancy
_atom_site_symmetry_multiplicity
C C1 0.28959(11) -0.0305(3) 0.6316(2) 0.0460(5) Uani d . 1 1
H H1A 0.2913 0.0011 0.5338 0.055 Uiso calc R 1 1
H H1B 0.2936 -0.1597 0.6422 0.055 Uiso calc R 1 1
C C2 0.22101(10) 0.0300(3) 0.6421(2) 0.0399(5) Uani d . 1 1
C C3 0.10062(11) 0.1072(4) 0.4959(3) 0.0635(8) Uani d . 1 1
H H3A 0.0938 0.2349 0.4780 0.076 Uiso calc R 1 1
H H3B 0.0931 0.0795 0.5889 0.076 Uiso calc R 1 1
C C4 0.04867(10) 0.0058(3) 0.3676(2) 0.0443(5) Uani d . 1 1
C C5 0.0000 0.0960(4) 0.2500 0.0429(7) Uani d S 1 2
H H5 0.0000 0.2206 0.2500 0.052 Uiso calc SR 1 2
C C6 0.04839(12) -0.1788(4) 0.3656(3) 0.0599(7) Uani d . 1 1
H H6 0.0810 -0.2418 0.4427 0.072 Uiso calc R 1 1
C C7 0.0000 -0.2710(5) 0.2500 0.0701(11) Uani d S 1 2
H H7 0.0000 -0.3956 0.2500 0.084 Uiso calc SR 1 2
N N1 0.17173(9) 0.0598(3) 0.51078(19) 0.0526(6) Uani d . 1 1
H H1C 0.1819 0.0510 0.4305 0.063 Uiso calc R 1 1
O O1 0.21270(9) 0.0449(3) 0.76351(17) 0.0564(5) Uani d . 1 1
Cl Cl1 0.35925(3) 0.07271(11) 0.77441(8) 0.0728(3) Uani d . 1 1

loop_
_atom_site_aniso_label
_atom_site_aniso_U_11
_atom_site_aniso_U_22
_atom_site_aniso_U_33
_atom_site_aniso_U_12
_atom_site_aniso_U_13
_atom_site_aniso_U_23
C1 0.0388(11) 0.0610(13) 0.0346(10) -0.0002(9) 0.0081(8) -0.0056(9)
C2 0.0372(10) 0.0537(12) 0.0294(9) -0.0106(8) 0.0123(8) -0.0037(8)
C3 0.0341(11) 0.113(2) 0.0410(11) 0.0022(12) 0.0095(9) -0.0225(13)
C4 0.0299(9) 0.0698(14) 0.0344(10) 0.0022(9) 0.0129(8) -0.0017(9)
C5 0.0319(14) 0.0550(18) 0.0414(14) 0.000 0.0120(12) 0.000
C6 0.0376(11) 0.0767(18) 0.0620(14) 0.0108(11) 0.0133(10) 0.0208(12)
C7 0.0496(19) 0.052(2) 0.108(3) 0.000 0.027(2) 0.000
N1 0.0323(9) 0.0990(17) 0.0264(8) -0.0014(9) 0.0101(7) -0.0088(8)
O1 0.0523(10) 0.0911(14) 0.0281(7) -0.0061(8) 0.0170(7) -0.0022(7)
Cl1 0.0404(4) 0.1002(6) 0.0649(5) -0.0068(3) 0.0021(3) -0.0226(4)

loop_
_atom_type_symbol
_atom_type_description
_atom_type_scat_dispersion_real
_atom_type_scat_dispersion_imag
_atom_type_scat_source
C C 0.0033 0.0016 'International Tables Vol C Tables 4.2.6.8 and 6.1.1.4'
H H 0.0000 0.0000 'International Tables Vol C Tables 4.2.6.8 and 6.1.1.4'
N N 0.0061 0.0033 'International Tables Vol C Tables 4.2.6.8 and 6.1.1.4'
O O 0.0106 0.0060 'International Tables Vol C Tables 4.2.6.8 and 6.1.1.4'
Cl Cl 0.1484 0.1585 'International Tables Vol C Tables 4.2.6.8 and 6.1.1.4'

loop_
_geom_angle_atom_site_label_1
_geom_angle_atom_site_label_2
_geom_angle_atom_site_label_3
_geom_angle_site_symmetry_1
_geom_angle_site_symmetry_3
_geom_angle
C2 C1 Cl1 . . 110.26(16)
C2 C1 H1A . . 109.6
Cl1 C1 H1A . . 109.6
C2 C1 H1B . . 109.6
Cl1 C1 H1B . . 109.6
H1A C1 H1B . . 108.1
O1 C2 N1 . . 123.7(2)
O1 C2 C1 . . 121.7(2)
N1 C2 C1 . . 114.53(19)
N1 C3 C4 . . 111.2(2)
N1 C3 H3A . . 109.4
C4 C3 H3A . . 109.4
N1 C3 H3B . . 109.4
C4 C3 H3B . . 109.4
H3A C3 H3B . . 108.0
C6 C4 C5 . . 118.4(2)
C6 C4 C3 . . 120.6(2)
C5 C4 C3 . . 121.0(2)
C4 C5 C4 2 . 122.0(3)
C4 C5 H5 2 . 119.0
C4 C5 H5 . . 119.0
C4 C6 C7 . . 120.5(2)
C4 C6 H6 . . 119.8
C7 C6 H6 . . 119.8
C6 C7 C6 . 2 120.3(4)
C6 C7 H7 . . 119.9
C6 C7 H7 2 . 119.9
C2 N1 C3 . . 123.07(19)
C2 N1 H1C . . 118.5
C3 N1 H1C . . 118.5

loop_
_geom_bond_atom_site_label_1
_geom_bond_atom_site_label_2
_geom_bond_site_symmetry_2
_geom_bond_distance
C1 C2 . 1.520(3)
C1 Cl1 . 1.771(2)
C1 H1A . 0.9700
C1 H1B . 0.9700
C2 O1 . 1.227(3)
C2 N1 . 1.324(3)
C3 N1 . 1.467(3)
C3 C4 . 1.514(3)
C3 H3A . 0.9700
C3 H3B . 0.9700
C4 C6 . 1.378(4)
C4 C5 . 1.388(3)
C5 C4 2 1.388(3)
C5 H5 . 0.9300
C6 C7 . 1.382(3)
C6 H6 . 0.9300
C7 C6 2 1.382(3)
C7 H7 . 0.9300
N1 H1C . 0.8600

loop_
_geom_hbond_atom_site_label_D
_geom_hbond_atom_site_label_H
_geom_hbond_atom_site_label_A
_geom_hbond_site_symmetry_A
_geom_hbond_distance_DH
_geom_hbond_distance_HA
_geom_hbond_distance_DA
_geom_hbond_angle_DHA
N1 H1C O1 6 0.86 2.03 2.864(3) 163.0

loop_
_geom_torsion_atom_site_label_1
_geom_torsion_atom_site_label_2
_geom_torsion_atom_site_label_3
_geom_torsion_atom_site_label_4
_geom_torsion_site_symmetry_4
_geom_torsion
Cl1 C1 C2 O1 . -41.4(3)
Cl1 C1 C2 N1 . 140.17(19)
N1 C3 C4 C6 . 58.1(3)
N1 C3 C4 C5 . -122.3(2)
C6 C4 C5 C4 2 0.46(14)
C3 C4 C5 C4 2 -179.1(2)
C5 C4 C6 C7 . -0.9(3)
C3 C4 C6 C7 . 178.68(18)
C4 C6 C7 C6 2 0.47(15)
O1 C2 N1 C3 . -2.6(4)
C1 C2 N1 C3 . 175.8(2)
C4 C3 N1 C2 . -137.0(2)
